data_4071662
loop_
_publ_author_name
'Barrett, Anthony G. M.'
'Crimmin, Mark R.'
'Hill, Michael S.'
'Kociok-K\"ohn, Gabriele'
'MacDougall, Dugald J.'
'Mahon, Mary F.'
'Procopiou, Panayiotis A.'

_publ_section_title
;
 Synthesis, Characterization, and Solution Lability of N-Heterocyclic
 Carbene Adducts of the Heavier Group 2 Bis(trimethylsilyl)amides
;
_journal_issue 15
_journal_name_full Organometallics
_journal_page_first 3939
_journal_paper_doi 10.1021/om800299j
_journal_volume 27
_journal_year 2008
_chemical_formula_moiety '2(C39 H72 Ca N4 Si4), C7 H8'
_chemical_formula_sum 'C85 H152 Ca2 N8 Si8'
_chemical_formula_weight 1591.03
_chemical_name_systematic
;
 ?
;
_space_group_IT_number 2
_symmetry_cell_setting triclinic
_symmetry_space_group_name_Hall '-P 1'
_symmetry_space_group_name_H-M 'P -1'
_atom_sites_solution_hydrogens geom
_atom_sites_solution_primary direct
_atom_sites_solution_secondary difmap
_audit_creation_method SHELXL-97
_cell_angle_alpha 104.1990(10)
_cell_angle_beta 90.1600(10)
_cell_angle_gamma 103.6750(10)
_cell_formula_units_Z 1
_cell_length_a 11.5618(2)
_cell_length_b 12.2760(2)
_cell_length_c 18.7309(3)
_cell_measurement_reflns_used 33735
_cell_measurement_temperature 150(2)
_cell_measurement_theta_max 27.485
_cell_measurement_theta_min 2.910
_cell_volume 2499.03(7)
_computing_cell_refinement 'HKL Scalepack (Otwinski & Minor, 1997)'
_computing_data_collection 'Collect (Nonius BV, 1997-2000)'
_computing_data_reduction
;
 DENZO-SCALEPACK Z. Otwinowski and W. Minor, " 
 Processing of X-ray Diffraction Data Collected in Oscillation Mode ", 
 Methods in Enzymology, Volume 276: Macromolecular Crystallography, 
 part A, p.307-326, 1997,C.W. Carter, Jr. & R. M. Sweet, Eds., Academic Press.
;
_computing_molecular_graphics 'ORTEP3 for Windows - Farrugia, L. J. J. Appl. Crystallogr. 1997, 30, 565'
_computing_publication_material
;
 'WinGX publication routines, Farrugia, 
 L. J., J. Appl. Crystallogr., 1999, 32, 837-838
;
_computing_structure_refinement
;
 SHELXL97 -Program for Crystal Structure Analysis (Release 97-2). 
 Sheldrick, G.M., Instit\"ut f\"ur Anorganische Chemie der Universit\"at, 
 Tammanstrasse 4, D-3400 G\"ottingen, Germany, 1998 
;
_computing_structure_solution
; 
 SIR97- Altomare A., Burla M.C., Camalli M., Cascarano G.L., Giacovazzo C. , 
 Guagliardi A., Moliterni A.G.G., Polidori G.,Spagna R. 
 (1999) J. Appl. Cryst. 32, 115-119
;
_diffrn_ambient_temperature 150(2)
_diffrn_measured_fraction_theta_full 0.985
_diffrn_measured_fraction_theta_max 0.985
_diffrn_measurement_device '95mm CCD camera on \k-goniostat'
_diffrn_measurement_device_type 'Nonius Kappa CCD'
_diffrn_measurement_method '309 1.8 degree images with \f and \v scans'
_diffrn_radiation_monochromator graphite
_diffrn_radiation_source 'fine-focus sealed tube'
_diffrn_radiation_type MoK\a
_diffrn_radiation_wavelength 0.71073
_diffrn_reflns_av_R_equivalents 0.0579
_diffrn_reflns_av_sigmaI/netI 0.0543
_diffrn_reflns_limit_h_max 14
_diffrn_reflns_limit_h_min -14
_diffrn_reflns_limit_k_max 15
_diffrn_reflns_limit_k_min -15
_diffrn_reflns_limit_l_max 23
_diffrn_reflns_limit_l_min -24
_diffrn_reflns_number 43885
_diffrn_reflns_theta_full 27.37
_diffrn_reflns_theta_max 27.37
_diffrn_reflns_theta_min 3.53
_diffrn_standards_decay_% 0
_diffrn_standards_number 0
_exptl_absorpt_coefficient_mu 0.252
_exptl_absorpt_correction_type none
_exptl_crystal_colour colourless
_exptl_crystal_density_diffrn 1.057
_exptl_crystal_density_method 'not measured'
_exptl_crystal_description block
_exptl_crystal_F_000 870
_exptl_crystal_size_max 0.50
_exptl_crystal_size_mid 0.50
_exptl_crystal_size_min 0.50
_refine_diff_density_max 0.267
_refine_diff_density_min -0.329
_refine_diff_density_rms 0.064
_refine_ls_extinction_method none
_refine_ls_goodness_of_fit_ref 1.026
_refine_ls_hydrogen_treatment mixed
_refine_ls_matrix_type full
_refine_ls_number_parameters 521
_refine_ls_number_reflns 11151
_refine_ls_number_restraints 0
_refine_ls_restrained_S_all 1.026
_refine_ls_R_factor_all 0.0741
_refine_ls_R_factor_gt 0.0422
_refine_ls_shift/su_max 0.006
_refine_ls_shift/su_mean 0.000
_refine_ls_structure_factor_coef Fsqd
_refine_ls_weighting_details 'calc w=1/[\s^2^(Fo^2^)+(0.0623P)^2^+0.3185P] where P=(Fo^2^+2Fc^2^)/3'
_refine_ls_weighting_scheme calc
_refine_ls_wR_factor_gt 0.1036
_refine_ls_wR_factor_ref 0.1172
_reflns_number_gt 7911
_reflns_number_total 11151
_reflns_threshold_expression >2sigma(I)
_cod_data_source_file om800299j-file004.cif
_cod_data_source_block h08msh4
_cod_database_code 4071662

loop_
_symmetry_equiv_pos_as_xyz
'x, y, z'
'-x, -y, -z'

loop_
_atom_site_label
_atom_site_type_symbol
_atom_site_fract_x
_atom_site_fract_y
_atom_site_fract_z
_atom_site_U_iso_or_equiv
_atom_site_adp_type
_atom_site_occupancy
_atom_site_symmetry_multiplicity
_atom_site_calc_flag
_atom_site_refinement_flags
Ca Ca 0.07869(3) 0.19506(3) 0.749899(19) 0.02576(10) Uani 1 1 d .
Si1 Si -0.09278(5) -0.05866(4) 0.69150(3) 0.03520(13) Uani 1 1 d .
Si2 Si -0.12324(4) 0.03043(4) 0.85315(3) 0.03464(13) Uani 1 1 d .
Si3 Si -0.03237(4) 0.41487(4) 0.76595(3) 0.02901(12) Uani 1 1 d .
Si4 Si 0.02724(5) 0.33684(4) 0.60908(3) 0.03414(13) Uani 1 1 d .
N1 N 0.37958(12) 0.33988(11) 0.83926(7) 0.0228(3) Uani 1 1 d .
N2 N 0.37596(12) 0.16745(11) 0.78035(7) 0.0234(3) Uani 1 1 d .
N3 N -0.05538(12) 0.03836(12) 0.77425(8) 0.0300(3) Uani 1 1 d .
N4 N 0.02701(12) 0.32990(12) 0.69851(8) 0.0279(3) Uani 1 1 d .
C1 C 0.30358(14) 0.24224(13) 0.79736(8) 0.0213(3) Uani 1 1 d .
C2 C 0.49376(15) 0.32600(15) 0.84688(10) 0.0297(4) Uani 1 1 d .
H2 H 0.5608 0.3827 0.8731 0.036 Uiso 1 1 calc R
C3 C 0.49156(15) 0.21710(14) 0.81006(10) 0.0295(4) Uani 1 1 d .
H3 H 0.5564 0.1812 0.8053 0.035 Uiso 1 1 calc R
C4 C 0.35193(14) 0.44972(13) 0.87175(9) 0.0238(3) Uani 1 1 d .
C5 C 0.38605(15) 0.53790(14) 0.83504(10) 0.0282(4) Uani 1 1 d .
C6 C 0.44004(17) 0.51901(16) 0.76045(10) 0.0357(4) Uani 1 1 d .
H6 H 0.4487 0.4375 0.7460 0.043 Uiso 1 1 calc R
C7 C 0.3575(2) 0.5340(2) 0.70184(12) 0.0562(6) Uani 1 1 d .
H7A H 0.3935 0.5212 0.6541 0.084 Uiso 1 1 calc R
H7B H 0.3455 0.6127 0.7157 0.084 Uiso 1 1 calc R
H7C H 0.2805 0.4777 0.6980 0.084 Uiso 1 1 calc R
C8 C 0.5634(2) 0.5997(2) 0.76328(13) 0.0586(6) Uani 1 1 d .
H8A H 0.5953 0.5845 0.7144 0.088 Uiso 1 1 calc R
H8B H 0.6168 0.5860 0.7991 0.088 Uiso 1 1 calc R
H8C H 0.5575 0.6804 0.7782 0.088 Uiso 1 1 calc R
C9 C 0.36761(17) 0.64584(15) 0.86992(11) 0.0360(4) Uani 1 1 d .
H9 H 0.3898 0.7079 0.8468 0.043 Uiso 1 1 calc R
C10 C 0.31795(18) 0.66447(15) 0.93709(11) 0.0383(5) Uani 1 1 d .
H10 H 0.3072 0.7392 0.9601 0.046 Uiso 1 1 calc R
C11 C 0.28361(16) 0.57561(15) 0.97137(10) 0.0324(4) Uani 1 1 d .
H11 H 0.2480 0.5897 1.0173 0.039 Uiso 1 1 calc R
C12 C 0.30016(15) 0.46533(14) 0.93978(9) 0.0264(4) Uani 1 1 d .
C13 C 0.26393(15) 0.36669(14) 0.97779(9) 0.0290(4) Uani 1 1 d .
H13 H 0.2257 0.2950 0.9389 0.035 Uiso 1 1 calc R
C14 C 0.17306(18) 0.38646(18) 1.03568(11) 0.0409(5) Uani 1 1 d .
H14A H 0.1534 0.3205 1.0580 0.061 Uiso 1 1 calc R
H14B H 0.1005 0.3940 1.0121 0.061 Uiso 1 1 calc R
H14C H 0.2070 0.4575 1.0740 0.061 Uiso 1 1 calc R
C15 C 0.37201(18) 0.34313(17) 1.01328(11) 0.0404(5) Uani 1 1 d .
H15A H 0.3452 0.2792 1.0368 0.061 Uiso 1 1 calc R
H15B H 0.4134 0.4129 1.0505 0.061 Uiso 1 1 calc R
H15C H 0.4266 0.3222 0.9753 0.061 Uiso 1 1 calc R
C16 C 0.33932(14) 0.04840(13) 0.73723(9) 0.0261(4) Uani 1 1 d .
C17 C 0.29612(16) -0.03703(14) 0.77522(11) 0.0326(4) Uani 1 1 d .
C18 C 0.28214(18) -0.00740(16) 0.85745(11) 0.0381(4) Uani 1 1 d .
H18 H 0.2684 0.0723 0.8718 0.046 Uiso 1 1 calc R
C19 C 0.3953(2) -0.0052(2) 0.90106(13) 0.0517(6) Uani 1 1 d .
H19A H 0.4635 0.0483 0.8873 0.078 Uiso 1 1 calc R
H19B H 0.4091 -0.0832 0.8898 0.078 Uiso 1 1 calc R
H19C H 0.3855 0.0208 0.9540 0.078 Uiso 1 1 calc R
C20 C 0.1751(2) -0.0892(2) 0.87917(14) 0.0562(6) Uani 1 1 d .
H20A H 0.1695 -0.0665 0.9327 0.084 Uiso 1 1 calc R
H20B H 0.1848 -0.1687 0.8644 0.084 Uiso 1 1 calc R
H20C H 0.1021 -0.0850 0.8543 0.084 Uiso 1 1 calc R
C21 C 0.26870(19) -0.15164(16) 0.73284(13) 0.0464(5) Uani 1 1 d .
H21 H 0.2395 -0.2125 0.7561 0.056 Uiso 1 1 calc R
C22 C 0.2830(2) -0.17855(17) 0.65817(13) 0.0515(6) Uani 1 1 d .
H22 H 0.2637 -0.2573 0.6306 0.062 Uiso 1 1 calc R
C23 C 0.32512(19) -0.09233(16) 0.62320(12) 0.0438(5) Uani 1 1 d .
H23 H 0.3344 -0.1124 0.5716 0.053 Uiso 1 1 calc R
C24 C 0.35449(16) 0.02410(15) 0.66186(10) 0.0316(4) Uani 1 1 d .
C25 C 0.40209(19) 0.11903(17) 0.62289(10) 0.0405(5) Uani 1 1 d .
H25 H 0.3782 0.1904 0.6502 0.049 Uiso 1 1 calc R
C26 C 0.5383(2) 0.1475(3) 0.62445(14) 0.0679(7) Uani 1 1 d .
H26A H 0.5669 0.2091 0.5992 0.102 Uiso 1 1 calc R
H26B H 0.5642 0.0781 0.5993 0.102 Uiso 1 1 calc R
H26C H 0.5712 0.1737 0.6758 0.102 Uiso 1 1 calc R
C27 C 0.3515(2) 0.0881(2) 0.54267(11) 0.0521(6) Uani 1 1 d .
H27A H 0.3846 0.1522 0.5203 0.078 Uiso 1 1 calc R
H27B H 0.2644 0.0745 0.5416 0.078 Uiso 1 1 calc R
H27C H 0.3732 0.0179 0.5148 0.078 Uiso 1 1 calc R
C28 C -0.0743(2) -0.20803(17) 0.68579(14) 0.0579(6) Uani 1 1 d .
H28A H 0.0076 -0.2033 0.7025 0.087 Uiso 1 1 calc R
H28B H -0.0904 -0.2545 0.6346 0.087 Uiso 1 1 calc R
H28C H -0.1303 -0.2444 0.7172 0.087 Uiso 1 1 calc R
C29 C 0.0102(2) -0.0027(2) 0.62380(13) 0.0488(5) Uani 1 1 d .
H29A H 0.092(3) 0.009(3) 0.6398(17) 0.093(10) Uiso 1 1 d .
H29B H -0.004(2) 0.064(2) 0.6147(14) 0.063(7) Uiso 1 1 d .
H29C H -0.004(2) -0.059(2) 0.5749(16) 0.080(8) Uiso 1 1 d .
C30 C -0.2478(2) -0.0760(2) 0.65351(14) 0.0605(6) Uani 1 1 d .
H30A H -0.3054 -0.1140 0.6835 0.091 Uiso 1 1 calc R
H30B H -0.2582 -0.1234 0.6025 0.091 Uiso 1 1 calc R
H30C H -0.2609 0.0004 0.6547 0.091 Uiso 1 1 calc R
C31 C -0.1751(2) -0.11976(19) 0.86753(14) 0.0563(6) Uani 1 1 d .
H31A H -0.2355 -0.1673 0.8284 0.085 Uiso 1 1 calc R
H31B H -0.2097 -0.1151 0.9156 0.085 Uiso 1 1 calc R
H31C H -0.1071 -0.1550 0.8662 0.085 Uiso 1 1 calc R
C32 C -0.01996(19) 0.11892(18) 0.93530(11) 0.0440(5) Uani 1 1 d .
H32A H 0.0523 0.0901 0.9347 0.066 Uiso 1 1 calc R
H32B H -0.0600 0.1125 0.9807 0.066 Uiso 1 1 calc R
H32C H 0.0017 0.2003 0.9334 0.066 Uiso 1 1 calc R
C33 C -0.26139(19) 0.0878(2) 0.86021(15) 0.0604(6) Uani 1 1 d .
H33A H -0.2408 0.1680 0.8560 0.091 Uiso 1 1 calc R
H33B H -0.2948 0.0852 0.9080 0.091 Uiso 1 1 calc R
H33C H -0.3204 0.0400 0.8204 0.091 Uiso 1 1 calc R
C34 C -0.0117(2) 0.36958(19) 0.85364(11) 0.0380(4) Uani 1 1 d .
H34A H 0.076(2) 0.3822(19) 0.8689(12) 0.056(6) Uiso 1 1 d .
H34B H -0.034(2) 0.421(2) 0.8980(13) 0.055(6) Uiso 1 1 d .
H34C H -0.055(2) 0.289(2) 0.8498(14) 0.071(8) Uiso 1 1 d .
C35 C 0.0400(2) 0.57417(16) 0.78984(12) 0.0463(5) Uani 1 1 d .
H35A H 0.1259 0.5865 0.8001 0.069 Uiso 1 1 calc R
H35B H 0.0055 0.6132 0.8336 0.069 Uiso 1 1 calc R
H35C H 0.0264 0.6060 0.7483 0.069 Uiso 1 1 calc R
C36 C -0.19675(19) 0.3982(2) 0.75040(13) 0.0564(6) Uani 1 1 d .
H36A H -0.2120 0.4208 0.7052 0.085 Uiso 1 1 calc R
H36B H -0.2251 0.4479 0.7925 0.085 Uiso 1 1 calc R
H36C H -0.2390 0.3172 0.7454 0.085 Uiso 1 1 calc R
C37 C 0.0523(2) 0.48756(19) 0.59668(13) 0.0553(6) Uani 1 1 d .
H37A H -0.0166 0.5187 0.6127 0.083 Uiso 1 1 calc R
H37B H 0.0625 0.4857 0.5445 0.083 Uiso 1 1 calc R
H37C H 0.1242 0.5370 0.6263 0.083 Uiso 1 1 calc R
C38 C -0.1158(2) 0.2513(2) 0.55413(12) 0.0556(6) Uani 1 1 d .
H38A H -0.1297 0.1699 0.5553 0.083 Uiso 1 1 calc R
H38B H -0.1101 0.2570 0.5029 0.083 Uiso 1 1 calc R
H38C H -0.1822 0.2824 0.5755 0.083 Uiso 1 1 calc R
C39 C 0.1488(2) 0.2757(2) 0.56129(12) 0.0499(5) Uani 1 1 d .
H39A H 0.2260 0.3182 0.5875 0.075 Uiso 1 1 calc R
H39B H 0.1495 0.2832 0.5104 0.075 Uiso 1 1 calc R
H39C H 0.1346 0.1936 0.5610 0.075 Uiso 1 1 calc R
C40 C 0.4379(6) 0.5108(5) 0.4856(3) 0.0633(14) Uani 0.50 1 d P
C41 C 0.5532(5) 0.5920(3) 0.5360(2) 0.0936(12) Uani 1 1 d .
H41 H 0.5624 0.6719 0.5588 0.112 Uiso 1 1 calc R
C42 C 0.6384(10) 0.5307(19) 0.5420(8) 0.153(8) Uani 0.50 1 d P
H42 H 0.6702 0.6109 0.5640 0.183 Uiso 0.50 1 calc PR
C43 C 0.6212(11) 0.4062(9) 0.5047(6) 0.087(3) Uani 0.50 1 d P
H43 H 0.6815 0.3665 0.5082 0.105 Uiso 0.50 1 calc PR
C44 C 0.5271(9) 0.3570(8) 0.4696(5) 0.099(2) Uani 0.50 1 d P
H44 H 0.5137 0.2770 0.4455 0.119 Uiso 0.50 1 calc PR
C45 C 0.3303(14) 0.5329(16) 0.4601(8) 0.116(5) Uani 0.50 1 d P
H45A H 0.3342 0.6160 0.4766 0.175 Uiso 0.50 1 calc PR
H45B H 0.2615 0.4894 0.4802 0.175 Uiso 0.50 1 calc PR
H45C H 0.3219 0.5085 0.4060 0.175 Uiso 0.50 1 calc PR

loop_
_atom_site_aniso_label
_atom_site_aniso_U_11
_atom_site_aniso_U_22
_atom_site_aniso_U_33
_atom_site_aniso_U_23
_atom_site_aniso_U_13
_atom_site_aniso_U_12
Ca 0.02130(17) 0.02433(17) 0.0323(2) 0.00987(15) -0.00125(14) 0.00402(13)
Si1 0.0360(3) 0.0269(2) 0.0403(3) 0.0095(2) -0.0070(2) 0.0023(2)
Si2 0.0262(3) 0.0352(3) 0.0434(3) 0.0181(2) 0.0038(2) 0.0009(2)
Si3 0.0273(2) 0.0273(2) 0.0332(3) 0.0076(2) -0.0020(2) 0.00820(19)
Si4 0.0375(3) 0.0363(3) 0.0297(3) 0.0105(2) -0.0036(2) 0.0089(2)
N1 0.0220(7) 0.0208(6) 0.0245(7) 0.0044(6) -0.0005(6) 0.0049(5)
N2 0.0225(7) 0.0212(6) 0.0259(7) 0.0043(6) 0.0007(6) 0.0059(5)
N3 0.0247(7) 0.0279(7) 0.0379(9) 0.0119(7) -0.0014(6) 0.0036(6)
N4 0.0264(7) 0.0274(7) 0.0300(8) 0.0080(6) -0.0025(6) 0.0063(6)
C1 0.0248(8) 0.0197(7) 0.0202(8) 0.0061(6) 0.0019(6) 0.0059(6)
C2 0.0226(8) 0.0279(9) 0.0355(10) 0.0040(8) -0.0052(7) 0.0045(7)
C3 0.0211(8) 0.0296(9) 0.0376(10) 0.0061(8) -0.0017(7) 0.0085(7)
C4 0.0237(8) 0.0192(7) 0.0263(9) 0.0014(7) -0.0044(7) 0.0054(6)
C5 0.0289(9) 0.0253(8) 0.0301(9) 0.0064(7) -0.0032(7) 0.0067(7)
C6 0.0433(11) 0.0301(9) 0.0354(10) 0.0120(8) 0.0051(8) 0.0081(8)
C7 0.0499(14) 0.0826(17) 0.0343(12) 0.0192(12) -0.0038(10) 0.0084(12)
C8 0.0396(12) 0.0782(17) 0.0525(14) 0.0177(13) 0.0048(10) 0.0022(11)
C9 0.0456(11) 0.0237(8) 0.0397(11) 0.0105(8) -0.0043(9) 0.0081(8)
C10 0.0473(11) 0.0254(9) 0.0415(11) 0.0012(8) -0.0041(9) 0.0153(8)
C11 0.0346(10) 0.0314(9) 0.0300(9) 0.0016(8) -0.0003(8) 0.0120(8)
C12 0.0247(8) 0.0244(8) 0.0276(9) 0.0033(7) -0.0056(7) 0.0049(7)
C13 0.0304(9) 0.0262(8) 0.0270(9) 0.0043(7) 0.0007(7) 0.0032(7)
C14 0.0457(12) 0.0437(11) 0.0312(10) 0.0077(9) 0.0090(9) 0.0086(9)
C15 0.0420(11) 0.0385(10) 0.0425(11) 0.0177(9) -0.0052(9) 0.0055(9)
C16 0.0243(8) 0.0200(8) 0.0327(9) 0.0021(7) -0.0006(7) 0.0077(6)
C17 0.0309(9) 0.0241(8) 0.0430(11) 0.0071(8) 0.0034(8) 0.0085(7)
C18 0.0455(11) 0.0308(9) 0.0440(11) 0.0173(9) 0.0106(9) 0.0126(8)
C19 0.0537(14) 0.0540(13) 0.0478(13) 0.0187(11) -0.0007(11) 0.0081(11)
C20 0.0501(14) 0.0582(14) 0.0687(16) 0.0327(13) 0.0187(12) 0.0120(11)
C21 0.0530(13) 0.0228(9) 0.0625(14) 0.0107(9) 0.0041(11) 0.0074(9)
C22 0.0629(15) 0.0255(10) 0.0564(14) -0.0061(10) -0.0026(11) 0.0091(10)
C23 0.0529(13) 0.0354(10) 0.0376(11) -0.0046(9) -0.0009(9) 0.0145(9)
C24 0.0307(9) 0.0295(9) 0.0341(10) 0.0031(8) 0.0005(8) 0.0115(7)
C25 0.0513(12) 0.0394(10) 0.0297(10) 0.0049(8) 0.0097(9) 0.0132(9)
C26 0.0517(15) 0.0930(19) 0.0487(14) 0.0218(14) 0.0088(12) -0.0061(13)
C27 0.0644(15) 0.0624(14) 0.0359(12) 0.0154(11) 0.0084(10) 0.0244(12)
C28 0.0776(17) 0.0316(11) 0.0611(15) 0.0083(10) -0.0100(13) 0.0110(11)
C29 0.0617(16) 0.0384(12) 0.0405(13) 0.0028(10) 0.0037(11) 0.0086(11)
C30 0.0460(13) 0.0638(15) 0.0644(16) 0.0139(13) -0.0212(12) 0.0024(11)
C31 0.0501(13) 0.0483(12) 0.0685(16) 0.0302(12) 0.0058(11) -0.0082(10)
C32 0.0450(12) 0.0476(12) 0.0394(11) 0.0189(10) 0.0039(9) 0.0029(9)
C33 0.0332(12) 0.0670(15) 0.0816(18) 0.0191(14) 0.0127(11) 0.0130(11)
C34 0.0425(12) 0.0382(11) 0.0342(11) 0.0090(9) 0.0041(9) 0.0115(9)
C35 0.0579(14) 0.0298(10) 0.0506(13) 0.0082(9) 0.0022(10) 0.0117(9)
C36 0.0364(12) 0.0767(16) 0.0532(14) 0.0000(12) -0.0031(10) 0.0257(11)
C37 0.0765(17) 0.0505(13) 0.0463(13) 0.0258(11) -0.0058(12) 0.0160(12)
C38 0.0483(13) 0.0663(15) 0.0450(13) 0.0041(11) -0.0150(11) 0.0107(11)
C39 0.0510(13) 0.0544(13) 0.0425(12) 0.0117(10) 0.0118(10) 0.0099(10)
C40 0.071(4) 0.071(4) 0.065(4) 0.041(3) 0.032(3) 0.027(3)
C41 0.131(4) 0.067(2) 0.089(3) 0.0359(18) 0.059(3) 0.018(2)
C42 0.050(6) 0.30(2) 0.123(9) 0.143(14) 0.003(6) -0.012(10)
C43 0.107(9) 0.106(7) 0.078(6) 0.050(5) 0.033(5) 0.053(6)
C44 0.100(6) 0.110(6) 0.107(6) 0.061(5) 0.049(5) 0.027(5)
C45 0.106(10) 0.177(14) 0.091(8) 0.068(9) 0.025(7) 0.047(9)

loop_
_atom_type_symbol
_atom_type_description
_atom_type_scat_dispersion_real
_atom_type_scat_dispersion_imag
_atom_type_scat_source
C C 0.0033 0.0016 'International Tables Vol C Tables 4.2.6.8 and 6.1.1.4'
H H 0.0000 0.0000 'International Tables Vol C Tables 4.2.6.8 and 6.1.1.4'
N N 0.0061 0.0033 'International Tables Vol C Tables 4.2.6.8 and 6.1.1.4'
Si Si 0.0817 0.0704 'International Tables Vol C Tables 4.2.6.8 and 6.1.1.4'
Ca Ca 0.2262 0.3064 'International Tables Vol C Tables 4.2.6.8 and 6.1.1.4'

loop_
_geom_angle_atom_site_label_1
_geom_angle_atom_site_label_2
_geom_angle_atom_site_label_3
_geom_angle
_geom_angle_site_symmetry_1
_geom_angle_site_symmetry_3
N4 Ca N3 124.52(5) . .
N4 Ca C1 115.55(5) . .
N3 Ca C1 119.49(5) . .
N4 Ca C29 98.02(7) . .
N3 Ca C29 66.00(6) . .
C1 Ca C29 113.89(7) . .
N4 Ca C34 65.91(5) . .
N3 Ca C34 95.27(6) . .
C1 Ca C34 102.65(6) . .
C29 Ca C34 143.43(7) . .
N4 Ca Si1 113.11(4) . .
N3 Ca Si1 30.68(4) . .
C1 Ca Si1 125.64(4) . .
C29 Ca Si1 35.58(5) . .
C34 Ca Si1 118.37(5) . .
N4 Ca Si3 30.44(4) . .
N3 Ca Si3 112.36(4) . .
C1 Ca Si3 115.47(4) . .
C29 Ca Si3 120.78(6) . .
C34 Ca Si3 35.60(4) . .
Si1 Ca Si3 118.688(16) . .
N4 Ca Si2 122.54(4) . .
N3 Ca Si2 21.66(4) . .
C1 Ca Si2 113.66(3) . .
C29 Ca Si2 87.59(5) . .
C34 Ca Si2 76.13(4) . .
Si1 Ca Si2 52.092(14) . .
Si3 Ca Si2 100.585(15) . .
N4 Ca Si4 21.36(4) . .
N3 Ca Si4 124.34(4) . .
C1 Ca Si4 113.94(3) . .
C29 Ca Si4 79.60(5) . .
C34 Ca Si4 87.24(4) . .
Si1 Ca Si4 102.707(15) . .
Si3 Ca Si4 51.671(13) . .
Si2 Ca Si4 131.893(15) . .
N4 Ca H29A 108.4(6) . .
N3 Ca H29A 74.1(7) . .
C1 Ca H29A 94.5(7) . .
C29 Ca H29A 19.4(7) . .
C34 Ca H29A 162.7(7) . .
Si1 Ca H29A 47.1(7) . .
Si3 Ca H29A 135.9(7) . .
Si2 Ca H29A 95.2(6) . .
Si4 Ca H29A 87.7(6) . .
N4 Ca H29B 79.2(6) . .
N3 Ca H29B 77.2(6) . .
C1 Ca H29B 122.9(5) . .
C29 Ca H29B 18.8(6) . .
C34 Ca H29B 131.5(6) . .
Si1 Ca H29B 47.1(6) . .
Si3 Ca H29B 103.1(6) . .
Si2 Ca H29B 97.5(6) . .
Si4 Ca H29B 61.2(6) . .
H29A Ca H29B 33.6(8) . .
N4 Ca H34A 75.0(5) . .
N3 Ca H34A 105.5(5) . .
C1 Ca H34A 82.3(5) . .
C29 Ca H34A 163.7(5) . .
C34 Ca H34A 20.3(5) . .
Si1 Ca H34A 133.5(5) . .
Si3 Ca H34A 47.8(5) . .
Si2 Ca H34A 84.1(5) . .
Si4 Ca H34A 95.6(5) . .
H29A Ca H34A 176.2(8) . .
H29B Ca H34A 150.2(8) . .
N4 Ca H34C 77.6(5) . .
N3 Ca H34C 75.6(6) . .
C1 Ca H34C 112.9(6) . .
C29 Ca H34C 129.6(6) . .
C34 Ca H34C 19.7(6) . .
Si1 Ca H34C 99.6(6) . .
Si3 Ca H34C 48.0(6) . .
Si2 Ca H34C 57.0(6) . .
Si4 Ca H34C 97.7(5) . .
H29A Ca H34C 146.4(9) . .
H29B Ca H34C 124.1(8) . .
H34A Ca H34C 35.1(7) . .
N3 Si1 C30 114.42(10) . .
N3 Si1 C28 116.30(9) . .
C30 Si1 C28 106.73(11) . .
N3 Si1 C29 107.04(9) . .
C30 Si1 C29 106.10(12) . .
C28 Si1 C29 105.43(12) . .
N3 Si1 Ca 44.22(5) . .
C30 Si1 Ca 119.69(8) . .
C28 Si1 Ca 133.57(8) . .
C29 Si1 Ca 63.34(8) . .
N3 Si2 C32 110.32(8) . .
N3 Si2 C33 112.71(10) . .
C32 Si2 C33 106.78(11) . .
N3 Si2 C31 115.51(10) . .
C32 Si2 C31 106.48(10) . .
C33 Si2 C31 104.44(11) . .
N3 Si2 Ca 30.34(5) . .
C32 Si2 Ca 85.03(6) . .
C33 Si2 Ca 106.49(8) . .
C31 Si2 Ca 142.04(8) . .
N4 Si3 C35 116.62(9) . .
N4 Si3 C36 114.27(9) . .
C35 Si3 C36 107.11(11) . .
N4 Si3 C34 107.04(9) . .
C35 Si3 C34 104.43(10) . .
C36 Si3 C34 106.48(11) . .
N4 Si3 Ca 43.53(5) . .
C35 Si3 Ca 131.19(7) . .
C36 Si3 Ca 121.70(8) . .
C34 Si3 Ca 63.78(7) . .
N4 Si4 C39 110.75(9) . .
N4 Si4 C37 114.22(9) . .
C39 Si4 C37 106.03(11) . .
N4 Si4 C38 112.98(9) . .
C39 Si4 C38 106.14(11) . .
C37 Si4 C38 106.15(11) . .
N4 Si4 Ca 29.50(5) . .
C39 Si4 Ca 85.26(7) . .
C37 Si4 Ca 138.75(7) . .
C38 Si4 Ca 108.43(8) . .
C1 N1 C2 112.34(13) . .
C1 N1 C4 126.86(13) . .
C2 N1 C4 120.77(13) . .
C1 N2 C3 112.54(13) . .
C1 N2 C16 125.48(13) . .
C3 N2 C16 121.98(13) . .
Si2 N3 Si1 125.91(8) . .
Si2 N3 Ca 128.00(8) . .
Si1 N3 Ca 105.10(7) . .
Si3 N4 Si4 124.32(8) . .
Si3 N4 Ca 106.03(7) . .
Si4 N4 Ca 129.14(8) . .
N1 C1 N2 102.15(13) . .
N1 C1 Ca 132.85(11) . .
N2 C1 Ca 124.94(10) . .
C3 C2 N1 106.72(14) . .
C3 C2 H2 126.6 . .
N1 C2 H2 126.6 . .
C2 C3 N2 106.25(14) . .
C2 C3 H3 126.9 . .
N2 C3 H3 126.9 . .
C12 C4 C5 123.35(15) . .
C12 C4 N1 119.05(14) . .
C5 C4 N1 117.47(15) . .
C9 C5 C4 116.84(16) . .
C9 C5 C6 120.41(16) . .
C4 C5 C6 122.75(15) . .
C5 C6 C8 111.96(16) . .
C5 C6 C7 110.59(17) . .
C8 C6 C7 110.32(17) . .
C5 C6 H6 107.9 . .
C8 C6 H6 107.9 . .
C7 C6 H6 107.9 . .
C6 C7 H7A 109.5 . .
C6 C7 H7B 109.5 . .
H7A C7 H7B 109.5 . .
C6 C7 H7C 109.5 . .
H7A C7 H7C 109.5 . .
H7B C7 H7C 109.5 . .
C6 C8 H8A 109.5 . .
C6 C8 H8B 109.5 . .
H8A C8 H8B 109.5 . .
C6 C8 H8C 109.5 . .
H8A C8 H8C 109.5 . .
H8B C8 H8C 109.5 . .
C10 C9 C5 121.33(17) . .
C10 C9 H9 119.3 . .
C5 C9 H9 119.3 . .
C9 C10 C11 120.54(17) . .
C9 C10 H10 119.7 . .
C11 C10 H10 119.7 . .
C10 C11 C12 121.19(17) . .
C10 C11 H11 119.4 . .
C12 C11 H11 119.4 . .
C11 C12 C4 116.74(16) . .
C11 C12 C13 121.62(16) . .
C4 C12 C13 121.64(15) . .
C12 C13 C14 113.32(15) . .
C12 C13 C15 111.97(14) . .
C14 C13 C15 109.20(16) . .
C12 C13 H13 107.4 . .
C14 C13 H13 107.4 . .
C15 C13 H13 107.4 . .
C13 C14 H14A 109.5 . .
C13 C14 H14B 109.5 . .
H14A C14 H14B 109.5 . .
C13 C14 H14C 109.5 . .
H14A C14 H14C 109.5 . .
H14B C14 H14C 109.5 . .
C13 C15 H15A 109.5 . .
C13 C15 H15B 109.5 . .
H15A C15 H15B 109.5 . .
C13 C15 H15C 109.5 . .
H15A C15 H15C 109.5 . .
H15B C15 H15C 109.5 . .
C24 C16 C17 123.71(16) . .
C24 C16 N2 118.70(15) . .
C17 C16 N2 117.50(15) . .
C21 C17 C16 116.15(18) . .
C21 C17 C18 121.61(17) . .
C16 C17 C18 122.23(15) . .
C17 C18 C20 112.41(18) . .
C17 C18 C19 111.73(17) . .
C20 C18 C19 109.94(17) . .
C17 C18 H18 107.5 . .
C20 C18 H18 107.5 . .
C19 C18 H18 107.5 . .
C18 C19 H19A 109.5 . .
C18 C19 H19B 109.5 . .
H19A C19 H19B 109.5 . .
C18 C19 H19C 109.5 . .
H19A C19 H19C 109.5 . .
H19B C19 H19C 109.5 . .
C18 C20 H20A 109.5 . .
C18 C20 H20B 109.5 . .
H20A C20 H20B 109.5 . .
C18 C20 H20C 109.5 . .
H20A C20 H20C 109.5 . .
H20B C20 H20C 109.5 . .
C22 C21 C17 121.54(19) . .
C22 C21 H21 119.2 . .
C17 C21 H21 119.2 . .
C23 C22 C21 120.41(18) . .
C23 C22 H22 119.8 . .
C21 C22 H22 119.8 . .
C22 C23 C24 121.34(19) . .
C22 C23 H23 119.3 . .
C24 C23 H23 119.3 . .
C16 C24 C23 116.86(17) . .
C16 C24 C25 122.10(16) . .
C23 C24 C25 121.04(17) . .
C24 C25 C26 110.96(18) . .
C24 C25 C27 112.87(17) . .
C26 C25 C27 109.16(18) . .
C24 C25 H25 107.9 . .
C26 C25 H25 107.9 . .
C27 C25 H25 107.9 . .
C25 C26 H26A 109.5 . .
C25 C26 H26B 109.5 . .
H26A C26 H26B 109.5 . .
C25 C26 H26C 109.5 . .
H26A C26 H26C 109.5 . .
H26B C26 H26C 109.5 . .
C25 C27 H27A 109.5 . .
C25 C27 H27B 109.5 . .
H27A C27 H27B 109.5 . .
C25 C27 H27C 109.5 . .
H27A C27 H27C 109.5 . .
H27B C27 H27C 109.5 . .
Si1 C28 H28A 109.5 . .
Si1 C28 H28B 109.5 . .
H28A C28 H28B 109.5 . .
Si1 C28 H28C 109.5 . .
H28A C28 H28C 109.5 . .
H28B C28 H28C 109.5 . .
Si1 C29 Ca 81.08(8) . .
Si1 C29 H29A 111.2(18) . .
Ca C29 H29A 69.3(18) . .
Si1 C29 H29B 112.2(16) . .
Ca C29 H29B 67.4(15) . .
H29A C29 H29B 111(2) . .
Si1 C29 H29C 110.6(16) . .
Ca C29 H29C 167.9(15) . .
H29A C29 H29C 108(2) . .
H29B C29 H29C 104(2) . .
Si1 C30 H30A 109.5 . .
Si1 C30 H30B 109.5 . .
H30A C30 H30B 109.5 . .
Si1 C30 H30C 109.5 . .
H30A C30 H30C 109.5 . .
H30B C30 H30C 109.5 . .
Si2 C31 H31A 109.5 . .
Si2 C31 H31B 109.5 . .
H31A C31 H31B 109.5 . .
Si2 C31 H31C 109.5 . .
H31A C31 H31C 109.5 . .
H31B C31 H31C 109.5 . .
Si2 C32 H32A 109.5 . .
Si2 C32 H32B 109.5 . .
H32A C32 H32B 109.5 . .
Si2 C32 H32C 109.5 . .
H32A C32 H32C 109.5 . .
H32B C32 H32C 109.5 . .
Si2 C33 H33A 109.5 . .
Si2 C33 H33B 109.5 . .
H33A C33 H33B 109.5 . .
Si2 C33 H33C 109.5 . .
H33A C33 H33C 109.5 . .
H33B C33 H33C 109.5 . .
Si3 C34 Ca 80.62(7) . .
Si3 C34 H34A 112.1(13) . .
Ca C34 H34A 72.9(13) . .
Si3 C34 H34B 113.1(13) . .
Ca C34 H34B 166.0(13) . .
H34A C34 H34B 98.4(18) . .
Si3 C34 H34C 111.9(15) . .
Ca C34 H34C 65.0(15) . .
H34A C34 H34C 110.8(19) . .
H34B C34 H34C 109.7(19) . .
Si3 C35 H35A 109.5 . .
Si3 C35 H35B 109.5 . .
H35A C35 H35B 109.5 . .
Si3 C35 H35C 109.5 . .
H35A C35 H35C 109.5 . .
H35B C35 H35C 109.5 . .
Si3 C36 H36A 109.5 . .
Si3 C36 H36B 109.5 . .
H36A C36 H36B 109.5 . .
Si3 C36 H36C 109.5 . .
H36A C36 H36C 109.5 . .
H36B C36 H36C 109.5 . .
Si4 C37 H37A 109.5 . .
Si4 C37 H37B 109.5 . .
H37A C37 H37B 109.5 . .
Si4 C37 H37C 109.5 . .
H37A C37 H37C 109.5 . .
H37B C37 H37C 109.5 . .
Si4 C38 H38A 109.5 . .
Si4 C38 H38B 109.5 . .
H38A C38 H38B 109.5 . .
Si4 C38 H38C 109.5 . .
H38A C38 H38C 109.5 . .
H38B C38 H38C 109.5 . .
Si4 C39 H39A 109.5 . .
Si4 C39 H39B 109.5 . .
H39A C39 H39B 109.5 . .
Si4 C39 H39C 109.5 . .
H39A C39 H39C 109.5 . .
H39B C39 H39C 109.5 . .
C42 C40 C41 75.9(13) 2_666 2_666
C42 C40 C43 78.0(13) 2_666 2_666
C41 C40 C43 153.7(10) 2_666 2_666
C41 C40 C45 115.5(10) 2_666 .
C42 C40 C44 126.1(14) 2_666 2_666
C41 C40 C44 157.6(8) 2_666 2_666
C43 C40 C44 48.2(5) 2_666 2_666
C45 C40 C44 86.9(8) . 2_666
C42 C40 C41 172.1(14) 2_666 .
C41 C40 C41 111.5(5) 2_666 .
C43 C40 C41 94.4(7) 2_666 .
C45 C40 C41 133.1(9) . .
C44 C40 C41 46.3(4) 2_666 .
C42 C40 C40 141.6(15) 2_666 2_666
C41 C40 C40 65.8(5) 2_666 2_666
C43 C40 C40 139.9(10) 2_666 2_666
C45 C40 C40 178.5(10) . 2_666
C44 C40 C40 91.9(8) 2_666 2_666
C41 C40 C40 45.7(4) . 2_666
C42 C41 C40 111.5(9) . .
C42 C41 H41 124.2 . .
C40 C41 H41 124.2 . .
C45 C42 C40 98(3) 2_666 2_666
C45 C42 C41 158(2) 2_666 .
C40 C42 C41 61.0(8) 2_666 .
C40 C42 C43 61.7(12) 2_666 .
C41 C42 C43 122.6(11) . .
C45 C42 H42 131.1 2_666 .
C40 C42 H42 131.1 2_666 .
C41 C42 H42 70.2 . .
C43 C42 H42 165.3 . .
C44 C43 C42 117.3(10) . .
C44 C43 H43 121.4 . .
C42 C43 H43 121.4 . .
C43 C44 C41 122.3(9) . 2_666
C43 C44 C40 54.9(7) . 2_666
C41 C44 C40 67.4(5) 2_666 2_666
C43 C44 H44 118.8 . .
C41 C44 H44 118.8 2_666 .
C40 C44 H44 173.6 2_666 .
C40 C45 H45A 109.5 . .
C40 C45 H45B 109.5 . .
H45A C45 H45B 109.5 . .
C40 C45 H45C 109.5 . .
H45A C45 H45C 109.5 . .
H45B C45 H45C 109.5 . .

loop_
_geom_bond_atom_site_label_1
_geom_bond_atom_site_label_2
_geom_bond_distance
_geom_bond_site_symmetry_2
Ca N4 2.2955(14) .
Ca N3 2.3099(14) .
Ca C1 2.6285(16) .
Ca C29 2.893(2) .
Ca C34 2.913(2) .
Ca Si1 3.1976(6) .
Ca Si3 3.2035(6) .
Ca Si2 3.6038(6) .
Ca Si4 3.6157(6) .
Ca H29A 2.71(3) .
Ca H29B 2.68(2) .
Ca H34A 2.79(2) .
Ca H34C 2.65(3) .
Si1 N3 1.6897(16) .
Si1 C30 1.871(2) .
Si1 C28 1.873(2) .
Si1 C29 1.883(2) .
Si2 N3 1.6883(16) .
Si2 C32 1.879(2) .
Si2 C33 1.885(2) .
Si2 C31 1.885(2) .
Si3 N4 1.6888(15) .
Si3 C35 1.876(2) .
Si3 C36 1.877(2) .
Si3 C34 1.890(2) .
Si4 N4 1.6980(15) .
Si4 C39 1.876(2) .
Si4 C37 1.876(2) .
Si4 C38 1.881(2) .
N1 C1 1.364(2) .
N1 C2 1.382(2) .
N1 C4 1.447(2) .
N2 C1 1.366(2) .
N2 C3 1.383(2) .
N2 C16 1.447(2) .
C2 C3 1.340(2) .
C2 H2 0.9500 .
C3 H3 0.9500 .
C4 C12 1.399(2) .
C4 C5 1.402(2) .
C5 C9 1.392(2) .
C5 C6 1.520(3) .
C6 C8 1.525(3) .
C6 C7 1.525(3) .
C6 H6 1.0000 .
C7 H7A 0.9800 .
C7 H7B 0.9800 .
C7 H7C 0.9800 .
C8 H8A 0.9800 .
C8 H8B 0.9800 .
C8 H8C 0.9800 .
C9 C10 1.375(3) .
C9 H9 0.9500 .
C10 C11 1.378(3) .
C10 H10 0.9500 .
C11 C12 1.396(2) .
C11 H11 0.9500 .
C12 C13 1.528(2) .
C13 C14 1.529(3) .
C13 C15 1.532(3) .
C13 H13 1.0000 .
C14 H14A 0.9800 .
C14 H14B 0.9800 .
C14 H14C 0.9800 .
C15 H15A 0.9800 .
C15 H15B 0.9800 .
C15 H15C 0.9800 .
C16 C24 1.390(3) .
C16 C17 1.406(2) .
C17 C21 1.396(3) .
C17 C18 1.512(3) .
C18 C20 1.523(3) .
C18 C19 1.531(3) .
C18 H18 1.0000 .
C19 H19A 0.9800 .
C19 H19B 0.9800 .
C19 H19C 0.9800 .
C20 H20A 0.9800 .
C20 H20B 0.9800 .
C20 H20C 0.9800 .
C21 C22 1.376(3) .
C21 H21 0.9500 .
C22 C23 1.373(3) .
C22 H22 0.9500 .
C23 C24 1.394(3) .
C23 H23 0.9500 .
C24 C25 1.520(3) .
C25 C26 1.529(3) .
C25 C27 1.534(3) .
C25 H25 1.0000 .
C26 H26A 0.9800 .
C26 H26B 0.9800 .
C26 H26C 0.9800 .
C27 H27A 0.9800 .
C27 H27B 0.9800 .
C27 H27C 0.9800 .
C28 H28A 0.9800 .
C28 H28B 0.9800 .
C28 H28C 0.9800 .
C29 H29A 0.96(3) .
C29 H29B 0.93(3) .
C29 H29C 0.99(3) .
C30 H30A 0.9800 .
C30 H30B 0.9800 .
C30 H30C 0.9800 .
C31 H31A 0.9800 .
C31 H31B 0.9800 .
C31 H31C 0.9800 .
C32 H32A 0.9800 .
C32 H32B 0.9800 .
C32 H32C 0.9800 .
C33 H33A 0.9800 .
C33 H33B 0.9800 .
C33 H33C 0.9800 .
C34 H34A 1.01(2) .
C34 H34B 0.99(3) .
C34 H34C 0.99(3) .
C35 H35A 0.9800 .
C35 H35B 0.9800 .
C35 H35C 0.9800 .
C36 H36A 0.9800 .
C36 H36B 0.9800 .
C36 H36C 0.9800 .
C37 H37A 0.9800 .
C37 H37B 0.9800 .
C37 H37C 0.9800 .
C38 H38A 0.9800 .
C38 H38B 0.9800 .
C38 H38C 0.9800 .
C39 H39A 0.9800 .
C39 H39B 0.9800 .
C39 H39C 0.9800 .
C40 C42 0.980(13) 2_666
C40 C41 1.256(7) 2_666
C40 C43 1.333(12) 2_666
C40 C45 1.439(15) .
C40 C44 1.587(12) 2_666
C40 C41 1.601(9) .
C40 C40 1.633(14) 2_666
C41 C42 1.393(16) .
C41 H41 0.9500 .
C42 C45 0.93(2) 2_666
C42 C40 0.980(13) 2_666
C42 C43 1.48(2) .
C42 H42 0.9500 .
C43 C44 1.214(12) .
C43 H43 0.9500 .
C44 C41 1.253(9) 2_666
C44 C40 1.587(12) 2_666
C44 H44 0.9500 .
C45 H45A 0.9800 .
C45 H45B 0.9800 .
C45 H45C 0.9800 .
